data_4032722
loop_
_publ_author_name
'Pederson, Adam M.-P.'
'Price, Jr, Terry L'
'Slebodnick, Carla'
'Schoonover, Daniel V.'
'Gibson, Harry W.'

_publ_section_title
;
 The Long and the Short of It: Regiospecific Syntheses of Isomers of
 Dicarbomethoxydibenzo-27-crown-9 and Binding Abilities of Their Pyridyl
 Cryptands.
;
_journal_issue 16
_journal_name_full 'The Journal of organic chemistry'
_journal_page_first 8489
_journal_page_last 8496
_journal_paper_doi 10.1021/acs.joc.7b01242
_journal_volume 82
_journal_year 2017
_chemical_formula_moiety 'C35 H41 N O13, C12 H12 N2, 2(F6 P), C3 H6 O'
_chemical_formula_sum 'C50 H59 F12 N3 O14 P2'
_chemical_formula_weight 1215.94
_space_group_crystal_system orthorhombic
_space_group_IT_number 61
_space_group_name_Hall '-P 2ac 2ab'
_space_group_name_H-M_alt 'P b c a'
_symmetry_space_group_name_Hall '-P 2ac 2ab'
_symmetry_space_group_name_H-M 'P b c a'
_atom_sites_solution_hydrogens geom
_atom_sites_solution_primary direct
_audit_creation_date 2017-01-20
_audit_creation_method
;
Olex2 1.2
(compiled 2017.01.04 svn.r3372 for OlexSys, GUI svn.r5292)
;
_cell_angle_alpha 90
_cell_angle_beta 90
_cell_angle_gamma 90
_cell_formula_units_Z 8
_cell_length_a 20.9890(5)
_cell_length_b 21.5927(6)
_cell_length_c 23.4837(5)
_cell_measurement_reflns_used 6134
_cell_measurement_temperature 100.05(10)
_cell_measurement_theta_max 24.0830
_cell_measurement_theta_min 4.3270
_cell_volume 10643.0(5)
_computing_cell_refinement 'CrysAlisPro 1.171.38.43 (Rigaku OD, 2015)'
_computing_data_collection 'CrysAlisPro 1.171.38.43 (Rigaku OD, 2015)'
_computing_data_reduction 'CrysAlisPro 1.171.38.43 (Rigaku OD, 2015)'
_computing_molecular_graphics 'Olex2 (Dolomanov et al., 2009)'
_computing_publication_material 'Olex2 (Dolomanov et al., 2009)'
_computing_structure_refinement 'ShelXL (Sheldrick, 2015)'
_computing_structure_solution 'ShelXS (Sheldrick, 2008)'
_diffrn_ambient_environment N~2~
_diffrn_ambient_temperature 100.05(10)
_diffrn_detector 'CCD plate'
_diffrn_detector_area_resol_mean 16.0355
_diffrn_detector_type Sapphire3
_diffrn_measured_fraction_theta_full 0.995
_diffrn_measured_fraction_theta_max 0.996
_diffrn_measurement_details
;
List of Runs (angles in degrees, time in seconds):

  # Type    Start    End  Width  t~exp~   \w     \q     \k     \f   Frames
--------------------------------------------------------------------------
  1  \f      0.00  45.00   1.00   45.00   0.00 -26.00   0.00    --    45
  2  \w    -63.00  19.00   1.00   45.00    --  -26.00  86.00 120.00   82
  3  \f     45.00  90.00   1.00   45.00   0.00 -26.00   0.00    --    45
  4  \w    -64.00  17.00   1.00   45.00    --  -26.00  88.00   0.00   81
  5  \f     90.00 135.00   1.00   45.00   0.00 -26.00   0.00    --    45
  6  \w    -62.00  24.00   1.00   45.00    --  -26.00  84.00-120.00   86
  7  \f    135.00 180.00   1.00   45.00   0.00 -26.00   0.00    --    45
;
_diffrn_measurement_device 'four-circle diffractometer'
_diffrn_measurement_device_type 'Xcalibur, Sapphire3, Gemini ultra'
_diffrn_measurement_method '\w and \f scans'
_diffrn_orient_matrix_type 'CrysAlisPro convention (1999,Acta A55,543-557)'
_diffrn_orient_matrix_UB_11 -0.0002401000
_diffrn_orient_matrix_UB_12 0.0266467000
_diffrn_orient_matrix_UB_13 -0.0176697000
_diffrn_orient_matrix_UB_21 -0.0215428000
_diffrn_orient_matrix_UB_22 -0.0148916000
_diffrn_orient_matrix_UB_23 -0.0187881000
_diffrn_orient_matrix_UB_31 -0.0260302000
_diffrn_orient_matrix_UB_32 0.0121262000
_diffrn_orient_matrix_UB_33 0.0157321000
_diffrn_radiation_monochromator graphite
_diffrn_radiation_probe x-ray
_diffrn_radiation_type MoK\a
_diffrn_radiation_wavelength 0.71073
_diffrn_reflns_av_R_equivalents 0.1081
_diffrn_reflns_av_unetI/netI 0.0617
_diffrn_reflns_Laue_measured_fraction_full 0.995
_diffrn_reflns_Laue_measured_fraction_max 0.996
_diffrn_reflns_limit_h_max 22
_diffrn_reflns_limit_h_min -26
_diffrn_reflns_limit_k_max 26
_diffrn_reflns_limit_k_min -23
_diffrn_reflns_limit_l_max 29
_diffrn_reflns_limit_l_min -29
_diffrn_reflns_number 74416
_diffrn_reflns_point_group_measured_fraction_full 0.995
_diffrn_reflns_point_group_measured_fraction_max 0.996
_diffrn_reflns_theta_full 25.242
_diffrn_reflns_theta_max 26.371
_diffrn_reflns_theta_min 4.069
_diffrn_source 'fine-focus sealed X-ray tube'
_diffrn_source_type 'Enhance (Mo) X-ray Source'
_exptl_absorpt_coefficient_mu 0.193
_exptl_absorpt_correction_T_max 0.984
_exptl_absorpt_correction_T_min 0.946
_exptl_absorpt_correction_type gaussian
_exptl_absorpt_process_details
;
CrysAlisPro 1.171.38.43 (Rigaku Oxford Diffraction, 2015)
Numerical absorption correction based on gaussian integration over
            a multifaceted crystal model
Empirical absorption correction using spherical harmonics,
 implemented in SCALE3 ABSPACK scaling algorithm.
;
_exptl_crystal_colour yellow
_exptl_crystal_colour_primary yellow
_exptl_crystal_density_diffrn 1.518
_exptl_crystal_description rod
_exptl_crystal_F_000 5040
_exptl_crystal_size_max 0.376
_exptl_crystal_size_mid 0.148
_exptl_crystal_size_min 0.089
_refine_diff_density_max 1.701
_refine_diff_density_min -0.508
_refine_diff_density_rms 0.153
_refine_ls_extinction_method none
_refine_ls_goodness_of_fit_ref 1.212
_refine_ls_hydrogen_treatment constr
_refine_ls_matrix_type full
_refine_ls_number_parameters 741
_refine_ls_number_reflns 10831
_refine_ls_number_restraints 225
_refine_ls_restrained_S_all 1.203
_refine_ls_R_factor_all 0.1744
_refine_ls_R_factor_gt 0.1245
_refine_ls_shift/su_max 0.000
_refine_ls_shift/su_mean 0.000
_refine_ls_structure_factor_coef Fsqd
_refine_ls_weighting_details 'w=1/[\s^2^(Fo^2^)+(0.2000P)^2^] where P=(Fo^2^+2Fc^2^)/3'
_refine_ls_weighting_scheme calc
_refine_ls_wR_factor_gt 0.3188
_refine_ls_wR_factor_ref 0.3567
_reflns_Friedel_coverage 0.000
_reflns_number_gt 6495
_reflns_number_total 10831
_reflns_threshold_expression 'I > 2\s(I)'
_cod_data_source_file jo7b01242_si_002.cif
_cod_data_source_block amp006
_cod_database_code 4032722
_shelx_shelxl_version_number 2016/6
_chemical_oxdiff_formula 'C47 H53 O13 N3 P2 F12'
_shelx_space_group_comment
;
The symmetry employed for this shelxl refinement is uniquely defined
by the following loop, which should always be used as a source of
symmetry information in preference to the above space-group names.
They are only intended as comments.
;
_reflns_odcompleteness_completeness 99.40
_reflns_odcompleteness_iscentric 1
_reflns_odcompleteness_theta 26.32
_olex2_refinement_description
;
1. Fixed Uiso
 At 1.2 times of:
  All C(H) groups, All C(H,H) groups, All C(H,H,H,H) groups
2. Uiso/Uaniso restraints and constraints
C46A \\sim C47A \\sim C46B \\sim C47B \\sim N2 \\sim N3: within 2A with sigma
of 0.02 and sigma for terminal atoms of 0.04
C23 \\sim O7 \\sim C22 \\sim C21B \\sim C21A \\sim O4B \\sim O4A \\sim C20B
\\sim C20A: within 2A with sigma of 0.04 and sigma for terminal atoms of 0.08
3. Rigid body (RIGU) restrains
 C46B, C46A, C47B, C47A, N3, N2
 with sigma for 1-2 distances of 0.004 and sigma for 1-3 distances of 0.004
 C23, O7, C22, C21B, C21A, O4B, O4A, C20B, C20A
 with sigma for 1-2 distances of 0.004 and sigma for 1-3 distances of 0.004
4. Others
 Sof(C46B)=Sof(H46C)=Sof(H46D)=Sof(C47B)=Sof(H47C)=Sof(H47D)=1-FVAR(1)
 Sof(C46A)=Sof(H46A)=Sof(H46B)=Sof(C47A)=Sof(H47A)=Sof(H47B)=FVAR(1)
 Sof(H19C)=Sof(H19D)=Sof(H22C)=Sof(H22D)=Sof(O4B)=Sof(C20B)=Sof(H20C)=
 Sof(H20D)=Sof(C21B)=Sof(H21C)=Sof(H21D)=1-FVAR(2)
 Sof(H19A)=Sof(H19B)=Sof(H22A)=Sof(H22B)=Sof(O4A)=Sof(C20A)=Sof(H20A)=
 Sof(H20B)=Sof(C21A)=Sof(H21A)=Sof(H21B)=FVAR(2)
5.a Secondary CH2 refined with riding coordinates:
 C13(H13A,H13B), C14(H14A,H14B), C15(H15A,H15B), C16(H16A,H16B), C17(H17A,
 H17B), C18(H18A,H18B), C19(H19A,H19B), C19(H19C,H19D), C22(H22A,H22B),
 C22(H22C,H22D), C23(H23A,H23B), C24(H24A,H24B), C25(H25A,H25B), C26(H26A,H26B),
  C27(H27A,H27B), C35(H35A,H35B), C46A(H46A,H46B), C47A(H47A,H47B), C46B(H46C,
 H46D), C47B(H47C,H47D), C20A(H20A,H20B), C21A(H21A,H21B), C20B(H20C,H20D),
 C21B(H21C,H21D)
5.b Aromatic/amide H refined with riding coordinates:
 C3(H3), C5(H5), C6(H6), C9(H9), C11(H11), C12(H12), C30(H30), C31(H31),
 C32(H32), C36(H36), C37(H37), C38(H38), C39(H39), C42(H42), C43(H43), C44(H44),
  C45(H45)
;
_olex2_date_sample_data_collection 2007-07-26
_olex2_date_sample_submission 2007-07-26
_olex2_submission_original_sample_id AMP006
_olex2_submission_special_instructions 'No special instructions were received'
_oxdiff_exptl_absorpt_empirical_details
;
Empirical correction (ABSPACK) includes:
- Absorption correction using spherical harmonics
- Frame scaling
;
_oxdiff_exptl_absorpt_empirical_full_max 1.034
_oxdiff_exptl_absorpt_empirical_full_min 0.969

loop_
_space_group_symop_operation_xyz
'x, y, z'
'-x+1/2, -y, z+1/2'
'x+1/2, -y+1/2, -z'
'-x, y+1/2, -z+1/2'
'-x, -y, -z'
'x-1/2, y, -z-1/2'
'-x-1/2, y-1/2, z'
'x, -y-1/2, z-1/2'

loop_
_atom_site_label
_atom_site_type_symbol
_atom_site_fract_x
_atom_site_fract_y
_atom_site_fract_z
_atom_site_U_iso_or_equiv
_atom_site_adp_type
_atom_site_occupancy
_atom_site_site_symmetry_order
_atom_site_calc_flag
_atom_site_refinement_flags_posn
_atom_site_refinement_flags_adp
_atom_site_refinement_flags_occupancy
_atom_site_disorder_assembly
_atom_site_disorder_group
P1 P 0.58241(8) 0.18020(8) 0.66241(7) 0.0373(4) Uani 1 1 d . . . . .
F1 F 0.53812(19) 0.1608(2) 0.60960(15) 0.0613(12) Uani 1 1 d . . . . .
F2 F 0.52771(18) 0.1571(2) 0.70477(16) 0.0596(12) Uani 1 1 d . . . . .
F3 F 0.6261(2) 0.1981(2) 0.71487(18) 0.0631(12) Uani 1 1 d . . . . .
F4 F 0.63617(18) 0.2012(2) 0.61951(19) 0.0678(14) Uani 1 1 d . . . . .
F5 F 0.61198(19) 0.11301(19) 0.66338(18) 0.0574(11) Uani 1 1 d . . . . .
F6 F 0.5516(2) 0.2468(2) 0.6619(2) 0.0678(13) Uani 1 1 d . . . . .
P2 P 0.51244(8) -0.04707(8) 0.75642(7) 0.0399(4) Uani 1 1 d . . . . .
F7 F 0.45593(18) -0.0931(2) 0.76880(18) 0.0613(12) Uani 1 1 d . . . . .
F8 F 0.55860(18) -0.10250(18) 0.7424(2) 0.0629(12) Uani 1 1 d . . . . .
F9 F 0.4672(2) 0.0102(2) 0.77012(19) 0.0795(15) Uani 1 1 d . . . . .
F10 F 0.4926(2) -0.0413(2) 0.69122(16) 0.0647(13) Uani 1 1 d . . . . .
F11 F 0.5311(2) -0.0486(2) 0.82207(17) 0.0750(14) Uani 1 1 d . . . . .
F12 F 0.5703(2) -0.0006(2) 0.7449(2) 0.0770(14) Uani 1 1 d . . . . .
O1 O 0.8601(2) 0.2050(2) 0.97533(17) 0.0451(11) Uani 1 1 d . . . . .
O2 O 0.9247(2) 0.1018(2) 1.03440(17) 0.0444(11) Uani 1 1 d . . . . .
O3 O 0.89365(19) -0.0209(2) 1.01203(19) 0.0455(11) Uani 1 1 d . . . . .
O4 O 0.82216(18) -0.08750(17) 0.92541(15) 0.0314(9) Uani 1 1 d . . . . .
O5 O 0.7430(2) 0.2246(2) 0.94640(18) 0.0411(11) Uani 1 1 d . . . . .
O7 O 0.5741(2) 0.0648(2) 1.04891(19) 0.0555(13) Uani 1 1 d . U . . .
O8 O 0.60900(18) -0.0443(2) 0.99500(18) 0.0436(11) Uani 1 1 d . . . . .
O9 O 0.69850(18) -0.08782(17) 0.91236(15) 0.0292(9) Uani 1 1 d . . . . .
O10 O 0.7947(2) 0.23560(17) 0.71876(15) 0.0362(10) Uani 1 1 d . . . . .
O11 O 0.7859(3) 0.30118(18) 0.64561(17) 0.0546(14) Uani 1 1 d . . . . .
O12 O 0.74143(19) -0.01583(17) 0.59835(16) 0.0322(9) Uani 1 1 d . . . . .
O13 O 0.74356(19) 0.01985(17) 0.68788(15) 0.0298(9) Uani 1 1 d . . . . .
N1 N 0.7685(2) 0.1373(2) 0.64884(17) 0.0248(10) Uani 1 1 d . . . . .
C1 C 0.8497(3) 0.2291(2) 0.9221(2) 0.0313(13) Uani 1 1 d . . . . .
C2 C 0.7851(3) 0.2374(2) 0.9058(2) 0.0311(13) Uani 1 1 d . . . . .
C3 C 0.7717(3) 0.2574(2) 0.8511(2) 0.0277(12) Uani 1 1 d . . . . .
H3 H 0.728667 0.262611 0.839489 0.033 Uiso 1 1 calc R . . . .
C4 C 0.8211(3) 0.2702(2) 0.8125(2) 0.0326(13) Uani 1 1 d . . . . .
C5 C 0.8832(3) 0.2632(3) 0.8290(2) 0.0356(14) Uani 1 1 d . . . . .
H5 H 0.916470 0.273020 0.803013 0.043 Uiso 1 1 calc R . . . .
C6 C 0.8983(3) 0.2418(3) 0.8836(2) 0.0381(14) Uani 1 1 d . . . . .
H6 H 0.941577 0.235978 0.894267 0.046 Uiso 1 1 calc R . . . .
C7 C 0.8021(3) -0.0786(2) 0.8713(2) 0.0297(12) Uani 1 1 d . . . . .
C8 C 0.7363(3) -0.0767(2) 0.8640(2) 0.0265(12) Uani 1 1 d . . . . .
C9 C 0.7106(3) -0.0640(2) 0.8108(2) 0.0293(12) Uani 1 1 d . . . . .
H9 H 0.665710 -0.061622 0.806067 0.035 Uiso 1 1 calc R . . . .
C10 C 0.7512(2) -0.0547(2) 0.7638(2) 0.0206(11) Uani 1 1 d . . . . .
C11 C 0.8161(3) -0.0593(3) 0.7717(3) 0.0361(14) Uani 1 1 d . . . . .
H11 H 0.843686 -0.054022 0.740001 0.043 Uiso 1 1 calc R . . . .
C12 C 0.8420(3) -0.0715(3) 0.8246(2) 0.0343(13) Uani 1 1 d . . . . .
H12 H 0.886836 -0.074987 0.829044 0.041 Uiso 1 1 calc R . . . .
C13 C 0.9221(4) 0.2044(3) 0.9984(3) 0.0534(19) Uani 1 1 d . . . . .
H13A H 0.935479 0.247228 1.007574 0.064 Uiso 1 1 calc R . . . .
H13B H 0.952333 0.187285 0.970148 0.064 Uiso 1 1 calc R . . . .
C14 C 0.9231(4) 0.1663(3) 1.0504(3) 0.0470(17) Uani 1 1 d . . . . .
H14A H 0.961040 0.176588 1.073492 0.056 Uiso 1 1 calc R . . . .
H14B H 0.884597 0.174770 1.073504 0.056 Uiso 1 1 calc R . . . .
C15 C 0.9102(4) 0.0620(4) 1.0789(3) 0.054(2) Uani 1 1 d . . . . .
H15A H 0.864100 0.065016 1.087567 0.065 Uiso 1 1 calc R . . . .
H15B H 0.933963 0.074969 1.113289 0.065 Uiso 1 1 calc R . . . .
C16 C 0.9261(3) -0.0031(3) 1.0657(3) 0.0428(16) Uani 1 1 d . . . . .
H16A H 0.911894 -0.030344 1.097102 0.051 Uiso 1 1 calc R . . . .
H16B H 0.972746 -0.007660 1.061344 0.051 Uiso 1 1 calc R . . . .
C17 C 0.9051(3) -0.0808(3) 0.9968(3) 0.0455(17) Uani 1 1 d . . . . .
H17A H 0.877751 -0.108736 1.019686 0.055 Uiso 1 1 calc R . . . .
H17B H 0.950106 -0.091266 1.004946 0.055 Uiso 1 1 calc R . . . .
C18 C 0.8918(3) -0.0904(3) 0.9352(3) 0.0403(15) Uani 1 1 d . . . . .
H18A H 0.913418 -0.057955 0.912493 0.048 Uiso 1 1 calc R . . . .
H18B H 0.908358 -0.131221 0.922975 0.048 Uiso 1 1 calc R . . . .
C19 C 0.6761(3) 0.2362(3) 0.9330(3) 0.0413(15) Uani 1 1 d . . . . .
H19A H 0.660465 0.204148 0.906256 0.050 Uiso 0.614(15) 1 calc R . P A 1
H19B H 0.671761 0.277071 0.914322 0.050 Uiso 0.614(15) 1 calc R . P A 1
H19C H 0.667043 0.280629 0.926590 0.050 Uiso 0.386(15) 1 calc R . P A 2
H19D H 0.661061 0.211470 0.900117 0.050 Uiso 0.386(15) 1 calc R . P A 2
C22 C 0.5901(5) 0.1175(5) 1.0802(4) 0.093(3) Uani 1 1 d . U . . .
H22A H 0.559968 0.120811 1.112557 0.111 Uiso 0.614(15) 1 calc R . P A 1
H22B H 0.633120 0.111222 1.096461 0.111 Uiso 0.614(15) 1 calc R . P A 1
H22C H 0.555215 0.147891 1.075270 0.111 Uiso 0.386(15) 1 calc R . P A 2
H22D H 0.590538 0.105632 1.120966 0.111 Uiso 0.386(15) 1 calc R . P A 2
C23 C 0.5869(3) 0.0079(3) 1.0785(3) 0.0429(15) Uani 1 1 d . U . . .
H23A H 0.561908 0.006668 1.114250 0.052 Uiso 1 1 calc R . . . .
H23B H 0.632684 0.005941 1.088627 0.052 Uiso 1 1 calc R . . . .
C24 C 0.5704(3) -0.0449(4) 1.0433(3) 0.0508(18) Uani 1 1 d . . . . .
H24A H 0.576985 -0.083751 1.064859 0.061 Uiso 1 1 calc R . . . .
H24B H 0.525005 -0.042487 1.032061 0.061 Uiso 1 1 calc R . . . .
C25 C 0.5997(3) -0.0973(3) 0.9584(3) 0.0378(15) Uani 1 1 d . . . . .
H25A H 0.553515 -0.103314 0.951642 0.045 Uiso 1 1 calc R . . . .
H25B H 0.616286 -0.134869 0.977439 0.045 Uiso 1 1 calc R . . . .
C26 C 0.6322(3) -0.0888(3) 0.9039(3) 0.0355(14) Uani 1 1 d . . . . .
H26A H 0.620893 -0.123073 0.877752 0.043 Uiso 1 1 calc R . . . .
H26B H 0.618370 -0.049417 0.886219 0.043 Uiso 1 1 calc R . . . .
C27 C 0.8042(4) 0.2911(3) 0.7539(2) 0.0405(15) Uani 1 1 d . . . . .
H27A H 0.764790 0.316222 0.754738 0.049 Uiso 1 1 calc R . . . .
H27B H 0.838968 0.316825 0.737860 0.049 Uiso 1 1 calc R . . . .
C28 C 0.7862(3) 0.2493(3) 0.6632(2) 0.0326(13) Uani 1 1 d . . . . .
C29 C 0.7764(3) 0.1932(2) 0.6257(2) 0.0282(12) Uani 1 1 d . . . . .
C30 C 0.7741(3) 0.2070(2) 0.5682(2) 0.0315(13) Uani 1 1 d . . . . .
H30 H 0.779347 0.248224 0.554826 0.038 Uiso 1 1 calc R . . . .
C31 C 0.7639(3) 0.1587(2) 0.5313(2) 0.0296(13) Uani 1 1 d . . . . .
H31 H 0.762695 0.165565 0.491388 0.035 Uiso 1 1 calc R . . . .
C32 C 0.7553(2) 0.1000(2) 0.5531(2) 0.0249(12) Uani 1 1 d . . . . .
H32 H 0.748106 0.065810 0.528410 0.030 Uiso 1 1 calc R . . . .
C33 C 0.7574(2) 0.0916(2) 0.6112(2) 0.0170(10) Uani 1 1 d . . . . .
C34 C 0.7471(2) 0.0265(2) 0.6312(2) 0.0202(11) Uani 1 1 d . . . . .
C35 C 0.7239(3) -0.0429(3) 0.7066(3) 0.0387(15) Uani 1 1 d . . . . .
H35A H 0.676846 -0.045533 0.708227 0.046 Uiso 1 1 calc R . . . .
H35B H 0.739496 -0.074310 0.679271 0.046 Uiso 1 1 calc R . . . .
N2 N 0.6839(2) 0.0752(2) 0.91077(16) 0.0224(9) Uani 1 1 d . U . . .
N3 N 0.8178(2) 0.0774(2) 0.90759(18) 0.0253(10) Uani 1 1 d . U . . .
C36 C 0.6207(3) 0.0760(3) 0.9157(2) 0.0287(12) Uani 1 1 d . . . . .
H36 H 0.601885 0.067367 0.951623 0.034 Uiso 1 1 calc R . . . .
C37 C 0.5822(3) 0.0892(2) 0.8699(2) 0.0309(13) Uani 1 1 d . . . . .
H37 H 0.537098 0.088763 0.873385 0.037 Uiso 1 1 calc R . . . .
C38 C 0.6113(3) 0.1030(3) 0.8187(3) 0.0383(14) Uani 1 1 d . . . . .
H38 H 0.586180 0.111668 0.786011 0.046 Uiso 1 1 calc R . . . .
C39 C 0.6772(3) 0.1043(3) 0.8149(2) 0.0336(13) Uani 1 1 d . . . . .
H39 H 0.696886 0.115686 0.780005 0.040 Uiso 1 1 calc R . . . .
C40 C 0.7146(2) 0.0893(2) 0.86118(19) 0.0197(10) Uani 1 1 d . . . . .
C41 C 0.7837(3) 0.0868(2) 0.8589(2) 0.0225(11) Uani 1 1 d . . . . .
C42 C 0.8164(3) 0.0945(3) 0.8087(2) 0.0333(13) Uani 1 1 d . . . . .
H42 H 0.793672 0.101902 0.774435 0.040 Uiso 1 1 calc R . . . .
C43 C 0.8818(3) 0.0915(3) 0.8078(2) 0.0382(14) Uani 1 1 d . . . . .
H43 H 0.903939 0.095983 0.772714 0.046 Uiso 1 1 calc R . . . .
C44 C 0.9158(3) 0.0818(3) 0.8580(3) 0.0333(13) Uani 1 1 d . . . . .
H44 H 0.960991 0.079998 0.858060 0.040 Uiso 1 1 calc R . . . .
C45 C 0.8811(3) 0.0750(2) 0.9080(2) 0.0296(12) Uani 1 1 d . . . . .
H45 H 0.902960 0.068627 0.942908 0.035 Uiso 1 1 calc R . . . .
C46A C 0.7837(4) 0.0812(5) 0.9642(3) 0.0245(18) Uani 0.732(14) 1 d . U P B 1
H46A H 0.810200 0.062451 0.994481 0.029 Uiso 0.732(14) 1 calc R . P B 1
H46B H 0.775589 0.125044 0.974220 0.029 Uiso 0.732(14) 1 calc R . P B 1
C47A C 0.7221(4) 0.0469(4) 0.9586(3) 0.0212(17) Uani 0.732(14) 1 d . U P B 1
H47A H 0.697913 0.049640 0.994726 0.025 Uiso 0.732(14) 1 calc R . P B 1
H47B H 0.730536 0.002695 0.950481 0.025 Uiso 0.732(14) 1 calc R . P B 1
C46B C 0.7824(10) 0.0466(12) 0.9575(8) 0.018(3) Uani 0.268(14) 1 d . U P B 2
H46C H 0.771578 0.003084 0.948372 0.022 Uiso 0.268(14) 1 calc R . P B 2
H46D H 0.808722 0.047323 0.992484 0.022 Uiso 0.268(14) 1 calc R . P B 2
C47B C 0.7264(10) 0.0824(12) 0.9648(7) 0.017(3) Uani 0.268(14) 1 d . U P B 2
H47C H 0.737741 0.126510 0.970335 0.021 Uiso 0.268(14) 1 calc R . P B 2
H47D H 0.702835 0.068109 0.998888 0.021 Uiso 0.268(14) 1 calc R . P B 2
O4A O 0.6310(7) 0.1782(7) 1.0036(5) 0.064(3) Uani 0.614(15) 1 d . U P A 1
C20A C 0.6364(8) 0.2349(8) 0.9873(8) 0.055(4) Uani 0.614(15) 1 d . U P A 1
H20A H 0.657521 0.259673 1.017352 0.066 Uiso 0.614(15) 1 calc R . P A 1
H20B H 0.593798 0.252801 0.980044 0.066 Uiso 0.614(15) 1 calc R . P A 1
C21A C 0.5898(8) 0.1720(7) 1.0520(6) 0.075(4) Uani 0.614(15) 1 d . U P A 1
H21A H 0.601058 0.204986 1.079461 0.090 Uiso 0.614(15) 1 calc R . P A 1
H21B H 0.545683 0.180034 1.039129 0.090 Uiso 0.614(15) 1 calc R . P A 1
O4B O 0.6619(8) 0.1597(6) 1.0133(6) 0.035(3) Uani 0.386(15) 1 d . U P A 2
C20B C 0.6511(16) 0.2141(11) 0.9863(13) 0.054(7) Uani 0.386(15) 1 d . U P A 2
H20C H 0.662538 0.246363 1.014454 0.064 Uiso 0.386(15) 1 calc R . P A 2
H20D H 0.604214 0.216388 0.982093 0.064 Uiso 0.386(15) 1 calc R . P A 2
C21B C 0.6447(10) 0.1464(8) 1.0691(6) 0.044(4) Uani 0.386(15) 1 d . U P A 2
H21C H 0.679321 0.121158 1.085861 0.053 Uiso 0.386(15) 1 calc R . P A 2
H21D H 0.643985 0.186131 1.090185 0.053 Uiso 0.386(15) 1 calc R . P A 2

loop_
_atom_site_aniso_label
_atom_site_aniso_U_11
_atom_site_aniso_U_22
_atom_site_aniso_U_33
_atom_site_aniso_U_23
_atom_site_aniso_U_13
_atom_site_aniso_U_12
P1 0.0323(9) 0.0467(10) 0.0330(9) 0.0032(7) 0.0027(7) -0.0036(7)
F1 0.052(2) 0.104(4) 0.0282(19) -0.010(2) -0.0026(17) 0.002(2)
F2 0.045(2) 0.098(3) 0.036(2) 0.012(2) 0.0087(18) -0.008(2)
F3 0.064(3) 0.068(3) 0.058(3) -0.005(2) -0.024(2) -0.006(2)
F4 0.040(2) 0.087(3) 0.077(3) 0.047(3) 0.010(2) 0.002(2)
F5 0.058(3) 0.048(2) 0.067(3) 0.001(2) 0.003(2) 0.008(2)
F6 0.056(3) 0.063(3) 0.085(3) 0.005(2) -0.008(2) 0.011(2)
P2 0.0376(9) 0.0488(10) 0.0332(9) 0.0028(7) 0.0030(7) 0.0087(7)
F7 0.042(2) 0.086(3) 0.056(3) 0.015(2) 0.0081(19) -0.009(2)
F8 0.045(2) 0.046(2) 0.097(3) -0.012(2) 0.014(2) 0.0100(19)
F9 0.096(3) 0.082(3) 0.060(3) 0.004(2) 0.012(3) 0.051(3)
F10 0.056(3) 0.109(4) 0.029(2) 0.004(2) 0.0086(18) 0.001(2)
F11 0.075(3) 0.110(4) 0.040(2) 0.000(2) -0.017(2) 0.014(3)
F12 0.079(3) 0.057(3) 0.095(4) 0.004(3) -0.003(3) -0.017(2)
O1 0.060(3) 0.048(3) 0.027(2) -0.0018(19) 0.001(2) 0.022(2)
O2 0.042(2) 0.059(3) 0.032(2) -0.003(2) -0.0054(19) 0.006(2)
O3 0.037(2) 0.051(3) 0.049(3) 0.019(2) -0.018(2) -0.002(2)
O4 0.036(2) 0.031(2) 0.027(2) 0.0085(16) 0.0072(17) -0.0031(17)
O5 0.063(3) 0.028(2) 0.032(2) -0.0014(18) 0.010(2) 0.0013(19)
O7 0.067(3) 0.059(3) 0.040(3) -0.009(2) 0.019(2) -0.001(2)
O8 0.030(2) 0.065(3) 0.036(2) 0.021(2) 0.0141(18) 0.009(2)
O9 0.037(2) 0.027(2) 0.0232(19) 0.0031(15) -0.0084(16) -0.0020(16)
O10 0.064(3) 0.024(2) 0.0200(19) -0.0021(16) -0.0025(19) 0.0006(19)
O11 0.120(4) 0.020(2) 0.024(2) 0.0036(17) -0.011(3) -0.013(2)
O12 0.061(3) 0.0179(19) 0.0176(19) -0.0036(15) -0.0018(17) -0.0086(17)
O13 0.058(3) 0.0183(18) 0.0128(18) 0.0015(15) -0.0029(16) -0.0064(17)
N1 0.039(3) 0.021(2) 0.014(2) 0.0022(17) -0.0012(18) -0.0007(19)
C1 0.047(3) 0.019(3) 0.028(3) 0.000(2) -0.008(3) 0.003(2)
C2 0.050(4) 0.017(3) 0.027(3) -0.006(2) 0.007(3) 0.001(2)
C3 0.044(3) 0.015(3) 0.023(3) -0.006(2) -0.001(2) 0.005(2)
C4 0.051(4) 0.022(3) 0.025(3) -0.004(2) -0.007(3) -0.003(3)
C5 0.041(3) 0.036(3) 0.029(3) -0.002(3) 0.004(3) -0.002(3)
C6 0.039(3) 0.046(4) 0.029(3) -0.007(3) -0.002(3) 0.002(3)
C7 0.039(3) 0.023(3) 0.026(3) -0.002(2) 0.002(2) -0.004(2)
C8 0.055(4) 0.009(2) 0.015(2) 0.0033(19) -0.001(2) -0.002(2)
C9 0.041(3) 0.018(3) 0.029(3) 0.000(2) -0.002(2) 0.001(2)
C10 0.041(3) 0.008(2) 0.013(2) 0.0015(18) 0.004(2) -0.005(2)
C11 0.040(3) 0.030(3) 0.039(3) -0.001(3) 0.003(3) -0.003(3)
C12 0.033(3) 0.035(3) 0.035(3) -0.002(3) 0.002(3) -0.003(3)
C13 0.075(5) 0.052(4) 0.033(3) -0.012(3) -0.019(3) 0.023(4)
C14 0.069(5) 0.037(4) 0.036(3) -0.009(3) -0.018(3) 0.014(3)
C15 0.053(4) 0.067(5) 0.042(4) 0.020(4) -0.026(3) -0.018(4)
C16 0.036(3) 0.050(4) 0.043(4) 0.017(3) -0.026(3) -0.007(3)
C17 0.022(3) 0.069(5) 0.046(4) 0.008(3) -0.002(3) -0.008(3)
C18 0.020(3) 0.036(3) 0.065(4) 0.005(3) 0.008(3) -0.005(2)
C19 0.032(3) 0.040(4) 0.051(4) -0.009(3) 0.009(3) 0.004(3)
C22 0.119(7) 0.098(6) 0.061(5) -0.032(4) 0.040(5) -0.058(5)
C23 0.035(3) 0.069(4) 0.025(3) 0.005(3) 0.011(3) 0.011(3)
C24 0.046(4) 0.068(5) 0.038(4) 0.020(3) 0.020(3) 0.012(3)
C25 0.024(3) 0.031(3) 0.059(4) 0.004(3) 0.000(3) 0.005(2)
C26 0.039(3) 0.025(3) 0.042(3) 0.001(3) -0.004(3) 0.006(2)
C27 0.072(4) 0.024(3) 0.026(3) -0.004(2) -0.010(3) -0.001(3)
C28 0.052(4) 0.025(3) 0.020(3) 0.000(2) -0.003(3) 0.004(3)
C29 0.045(3) 0.024(3) 0.016(3) 0.002(2) 0.000(2) 0.000(2)
C30 0.055(4) 0.020(3) 0.020(3) 0.005(2) 0.000(3) -0.004(3)
C31 0.057(4) 0.019(3) 0.013(2) 0.002(2) 0.001(2) 0.002(2)
C32 0.041(3) 0.019(3) 0.015(2) 0.001(2) 0.003(2) 0.006(2)
C33 0.023(2) 0.015(2) 0.012(2) 0.0007(18) 0.0011(18) -0.0004(19)
C34 0.029(3) 0.020(3) 0.012(2) 0.003(2) 0.0025(19) -0.002(2)
C35 0.063(4) 0.024(3) 0.029(3) 0.006(2) -0.002(3) -0.010(3)
N2 0.027(2) 0.030(2) 0.0099(19) 0.0030(16) -0.0033(16) -0.0034(18)
N3 0.029(2) 0.026(2) 0.021(2) 0.0033(18) 0.0021(18) -0.0019(18)
C36 0.036(3) 0.031(3) 0.020(3) 0.000(2) -0.002(2) 0.004(2)
C37 0.027(3) 0.028(3) 0.037(3) 0.001(2) -0.010(2) 0.000(2)
C38 0.032(3) 0.049(4) 0.034(3) 0.005(3) -0.010(3) 0.001(3)
C39 0.037(3) 0.042(3) 0.021(3) 0.009(2) -0.007(2) -0.001(3)
C40 0.036(3) 0.012(2) 0.012(2) -0.0027(18) -0.003(2) -0.001(2)
C41 0.036(3) 0.011(2) 0.020(3) -0.0041(19) -0.001(2) 0.001(2)
C42 0.037(3) 0.041(3) 0.022(3) 0.003(2) 0.007(2) 0.002(3)
C43 0.050(4) 0.042(4) 0.022(3) -0.003(3) 0.009(3) 0.000(3)
C44 0.026(3) 0.026(3) 0.048(4) -0.004(3) 0.012(3) -0.003(2)
C45 0.028(3) 0.025(3) 0.036(3) 0.004(2) -0.005(2) 0.001(2)
C46A 0.034(4) 0.025(4) 0.015(3) -0.002(3) -0.002(3) -0.001(3)
C47A 0.035(4) 0.018(4) 0.011(3) 0.003(3) -0.004(3) -0.001(3)
C46B 0.030(6) 0.015(7) 0.010(6) 0.000(6) -0.003(5) -0.004(6)
C47B 0.033(6) 0.015(8) 0.004(6) 0.000(6) -0.003(4) -0.004(6)
O4A 0.074(8) 0.078(8) 0.041(5) -0.018(5) 0.010(5) -0.037(6)
C20A 0.045(8) 0.059(8) 0.060(8) -0.040(6) 0.033(7) -0.021(7)
C21A 0.098(10) 0.073(6) 0.055(7) -0.044(5) 0.044(6) -0.053(7)
O4B 0.055(8) 0.029(6) 0.022(5) -0.004(4) -0.002(5) -0.008(6)
C20B 0.073(16) 0.030(11) 0.057(12) 0.013(9) -0.030(11) -0.027(9)
C21B 0.068(9) 0.050(9) 0.015(6) -0.009(5) 0.003(6) -0.009(7)

loop_
_atom_type_symbol
_atom_type_description
_atom_type_scat_dispersion_real
_atom_type_scat_dispersion_imag
_atom_type_scat_source
C C 0.0033 0.0016 'International Tables Vol C Tables 4.2.6.8 and 6.1.1.4'
H H 0.0000 0.0000 'International Tables Vol C Tables 4.2.6.8 and 6.1.1.4'
F F 0.0171 0.0103 'International Tables Vol C Tables 4.2.6.8 and 6.1.1.4'
N N 0.0061 0.0033 'International Tables Vol C Tables 4.2.6.8 and 6.1.1.4'
O O 0.0106 0.0060 'International Tables Vol C Tables 4.2.6.8 and 6.1.1.4'
P P 0.1023 0.0942 'International Tables Vol C Tables 4.2.6.8 and 6.1.1.4'

loop_
_exptl_crystal_face_index_h
_exptl_crystal_face_index_k
_exptl_crystal_face_index_l
_exptl_crystal_face_perp_dist
0 0 -1 0.0445
0 0 1 0.0445
0 -1 0 0.0740
0 1 0 0.0740
-1 0 0 0.1880
1 0 0 0.1880

loop_
_geom_angle_atom_site_label_1
_geom_angle_atom_site_label_2
_geom_angle_atom_site_label_3
_geom_angle
F2 P1 F1 89.1(2)
F3 P1 F1 179.0(3)
F3 P1 F2 90.5(2)
F4 P1 F1 89.8(2)
F4 P1 F2 178.3(3)
F4 P1 F3 90.7(3)
F5 P1 F1 89.9(2)
F5 P1 F2 89.3(2)
F5 P1 F3 89.2(2)
F5 P1 F4 89.6(2)
F6 P1 F1 89.7(2)
F6 P1 F2 89.7(3)
F6 P1 F3 91.2(2)
F6 P1 F4 91.5(3)
F6 P1 F5 178.9(3)
F7 P2 F8 91.3(3)
F7 P2 F9 90.2(3)
F7 P2 F10 91.7(2)
F7 P2 F11 89.6(3)
F7 P2 F12 179.0(3)
F8 P2 F9 178.5(3)
F8 P2 F10 91.1(3)
F8 P2 F11 92.0(3)
F8 P2 F12 88.5(2)
F9 P2 F12 90.0(3)
F10 P2 F9 88.7(2)
F10 P2 F12 89.3(3)
F11 P2 F9 88.1(3)
F11 P2 F10 176.6(3)
F11 P2 F12 89.5(3)
C1 O1 C13 120.1(5)
C15 O2 C14 113.4(5)
C17 O3 C16 112.9(5)
C7 O4 C18 117.4(4)
C2 O5 C19 116.7(5)
C22 O7 C23 113.4(7)
C24 O8 C25 113.5(5)
C26 O9 C8 116.5(4)
C28 O10 C27 112.4(4)
C34 O13 C35 114.1(4)
C29 N1 C33 114.7(4)
O1 C1 C2 116.5(5)
O1 C1 C6 123.4(5)
C6 C1 C2 120.0(5)
O5 C2 C1 114.5(5)
O5 C2 C3 126.5(6)
C3 C2 C1 119.0(5)
C2 C3 C4 120.6(6)
C3 C4 C27 118.6(6)
C5 C4 C3 120.0(5)
C5 C4 C27 121.3(6)
C4 C5 C6 120.7(6)
C1 C6 C5 119.6(6)
O4 C7 C8 115.5(5)
O4 C7 C12 124.7(5)
C12 C7 C8 119.8(5)
C7 C8 O9 117.0(4)
C9 C8 O9 122.7(5)
C9 C8 C7 120.2(5)
C8 C9 C10 119.8(5)
C9 C10 C35 120.0(5)
C11 C10 C9 118.9(5)
C11 C10 C35 121.1(5)
C10 C11 C12 121.6(6)
C11 C12 C7 119.6(6)
O1 C13 C14 109.7(7)
O2 C14 C13 108.9(5)
O2 C15 C16 112.4(6)
C15 C16 O3 108.8(5)
O3 C17 C18 110.7(6)
O4 C18 C17 109.2(5)
O5 C19 C20A 110.0(9)
C20B C19 O5 96.1(13)
C21A C22 O7 116.7(9)
C21B C22 O7 119.1(10)
O7 C23 C24 110.5(5)
O8 C24 C23 108.6(6)
O8 C25 C26 111.0(5)
O9 C26 C25 109.9(5)
O10 C27 C4 107.7(4)
O10 C28 C29 113.9(5)
O11 C28 O10 122.8(5)
O11 C28 C29 123.3(5)
N1 C29 C28 120.4(4)
N1 C29 C30 126.0(5)
C30 C29 C28 113.6(5)
C31 C30 C29 117.2(5)
C30 C31 C32 119.0(5)
C33 C32 C31 118.9(5)
N1 C33 C32 124.1(5)
N1 C33 C34 120.5(4)
C32 C33 C34 115.4(4)
O12 C34 O13 123.4(5)
O12 C34 C33 121.8(4)
O13 C34 C33 114.8(4)
C10 C35 O13 108.5(4)
C36 N2 C40 122.8(4)
C36 N2 C47A 118.0(5)
C36 N2 C47B 119.8(8)
C40 N2 C47A 118.3(5)
C40 N2 C47B 113.7(8)
C41 N3 C46A 118.7(5)
C41 N3 C46B 116.7(8)
C45 N3 C41 122.4(5)
C45 N3 C46A 118.0(5)
C45 N3 C46B 117.5(8)
N2 C36 C37 121.4(5)
C36 C37 C38 117.7(5)
C37 C38 C39 120.1(5)
C40 C39 C38 120.8(5)
N2 C40 C39 117.1(5)
N2 C40 C41 119.6(4)
C39 C40 C41 123.2(5)
N3 C41 C40 119.9(4)
N3 C41 C42 118.3(5)
C42 C41 C40 121.7(5)
C43 C42 C41 120.5(5)
C42 C43 C44 120.2(5)
C45 C44 C43 117.6(5)
N3 C45 C44 120.9(5)
C47A C46A N3 107.8(6)
C46A C47A N2 108.9(6)
C47B C46B N3 104.9(17)
C46B C47B N2 108.8(17)
C20A O4A C21A 112.2(12)
O4A C20A C19 108.3(11)
C22 C21A O4A 118.0(13)
C20B O4B C21B 125.2(19)
O4B C20B C19 129(2)
C22 C21B O4B 120.4(14)

loop_
_geom_bond_atom_site_label_1
_geom_bond_atom_site_label_2
_geom_bond_distance
P1 F1 1.606(4)
P1 F2 1.599(4)
P1 F3 1.584(4)
P1 F4 1.579(4)
P1 F5 1.578(4)
P1 F6 1.577(5)
P2 F7 1.575(4)
P2 F8 1.575(4)
P2 F9 1.592(5)
P2 F10 1.592(4)
P2 F11 1.591(4)
P2 F12 1.598(5)
O1 C1 1.372(6)
O1 C13 1.409(8)
O2 C14 1.443(8)
O2 C15 1.387(8)
O3 C16 1.483(7)
O3 C17 1.363(8)
O4 C7 1.352(6)
O4 C18 1.481(7)
O5 C2 1.331(7)
O5 C19 1.459(7)
O7 C22 1.395(9)
O7 C23 1.437(8)
O8 C24 1.394(7)
O8 C25 1.443(8)
O9 C8 1.407(6)
O9 C26 1.406(7)
O10 C27 1.468(6)
O10 C28 1.349(6)
O11 C28 1.193(7)
O12 C34 1.202(6)
O13 C34 1.341(6)
O13 C35 1.483(7)
N1 C29 1.335(7)
N1 C33 1.345(6)
C1 C2 1.419(8)
C1 C6 1.392(8)
C2 C3 1.385(8)
C3 C4 1.404(8)
C4 C5 1.367(8)
C4 C27 1.492(8)
C5 C6 1.400(8)
C7 C8 1.391(8)
C7 C12 1.389(8)
C8 C9 1.388(7)
C9 C10 1.409(7)
C10 C11 1.377(8)
C10 C35 1.483(7)
C11 C12 1.382(8)
C13 C14 1.472(9)
C15 C16 1.476(10)
C17 C18 1.489(9)
C19 C20A 1.524(16)
C19 C20B 1.44(3)
C22 C21A 1.351(19)
C22 C21B 1.33(2)
C23 C24 1.451(10)
C25 C26 1.463(8)
C28 C29 1.512(8)
C29 C30 1.384(7)
C30 C31 1.374(8)
C31 C32 1.378(7)
C32 C33 1.377(7)
C33 C34 1.498(7)
N2 C36 1.330(7)
N2 C40 1.366(6)
N2 C47A 1.510(8)
N2 C47B 1.559(18)
N3 C41 1.364(6)
N3 C45 1.330(7)
N3 C46A 1.511(8)
N3 C46B 1.540(19)
C36 C37 1.375(7)
C37 C38 1.383(8)
C38 C39 1.386(8)
C39 C40 1.378(7)
C40 C41 1.453(8)
C41 C42 1.374(7)
C42 C43 1.374(9)
C43 C44 1.395(8)
C44 C45 1.388(8)
C46A C47A 1.496(13)
C46B C47B 1.42(3)
O4A C20A 1.287(19)
O4A C21A 1.434(15)
O4B C20B 1.35(2)
O4B C21B 1.389(19)

loop_
_exptl_oxdiff_crystal_face_indexfrac_h
_exptl_oxdiff_crystal_face_indexfrac_k
_exptl_oxdiff_crystal_face_indexfrac_l
_exptl_oxdiff_crystal_face_x
_exptl_oxdiff_crystal_face_y
_exptl_oxdiff_crystal_face_z
-0.0008 -0.0013 -0.9987 0.0176 0.0188 -0.0157
0.0008 0.0013 0.9987 -0.0176 -0.0188 0.0157
-0.0006 -0.9983 0.0022 -0.0266 0.0148 -0.0121
0.0006 0.9983 -0.0022 0.0266 -0.0148 0.0121
-0.9987 0.0002 0.0005 0.0002 0.0215 0.0260
0.9987 -0.0002 -0.0005 -0.0002 -0.0215 -0.0260

loop_
_smtbx_masks_void_nr
_smtbx_masks_void_average_x
_smtbx_masks_void_average_y
_smtbx_masks_void_average_z
_smtbx_masks_void_volume
_smtbx_masks_void_count_electrons
1 0.009 0.237 0.674 129.3 34.1
2 0.009 0.263 0.174 129.3 34.1
3 -0.009 0.737 0.826 129.3 34.1
4 -0.009 0.763 0.326 129.3 34.0
5 0.491 0.763 0.174 129.3 34.1
6 0.491 0.737 0.674 129.3 34.1
7 0.509 0.237 0.826 129.3 34.0
8 0.509 0.263 0.326 129.3 34.1
